data_7026040
loop_
_publ_author_name
'Tanabe, Taro'
'Brennessel, William W.'
'Clot, Eric'
'Eisenstein, Odile'
'Jones, William D.'

_publ_section_title
;
 Synthesis, structure, and reductive elimination in the series
 Tp'Rh(PR3)(Ar(F))H; determination of rhodium-carbon bond energies of
 fluoroaryl substituents.
;
_journal_issue 43
_journal_name_full 'Dalton transactions (Cambridge, England : 2003)'
_journal_page_first 10495
_journal_page_last 10509
_journal_paper_doi 10.1039/c0dt00157k
_journal_volume 39
_journal_year 2010
_chemical_formula_moiety 'C24 H31 B D6 N6 P Rh'
_chemical_formula_sum 'C24 H31 B D6 N6 P Rh'
_chemical_formula_weight 560.32
_chemical_name_common jontt06
_chemical_name_systematic
;
?
;
_space_group_IT_number 9
_symmetry_cell_setting monoclinic
_symmetry_space_group_name_Hall 'C -2yc'
_symmetry_space_group_name_H-M 'C 1 c 1'
_atom_sites_solution_hydrogens geom
_atom_sites_solution_primary direct
_atom_sites_solution_secondary difmap
_audit_creation_method SHELXL-97
_cell_angle_alpha 90.00
_cell_angle_beta 111.057(1)
_cell_angle_gamma 90.00
_cell_formula_units_Z 4
_cell_length_a 12.8303(11)
_cell_length_b 15.7867(13)
_cell_length_c 14.1339(17)
_cell_measurement_reflns_used 3884
_cell_measurement_temperature 100.0(1)
_cell_measurement_theta_max 37.93
_cell_measurement_theta_min 2.25
_cell_volume 2671.6(5)
_computing_cell_refinement 'SAINT (Bruker, 2008)'
_computing_data_collection 'APEX2 (Bruker, 2009)'
_computing_data_reduction 'SAINT (Bruker, 2008)'
_computing_molecular_graphics 'SHELXTL (Sheldrick, 2008)'
_computing_publication_material 'SHELXTL (Sheldrick, 2008)'
_computing_structure_refinement 'SHELXL-97 (Sheldrick, 2008)'
_computing_structure_solution 'SIR97 (Altomare et al., 1999)'
_diffrn_ambient_temperature 100.0(1)
_diffrn_measured_fraction_theta_full 0.992
_diffrn_measured_fraction_theta_max 0.992
_diffrn_measurement_device_type 'Bruker SMART APEX II CCD Platform'
_diffrn_measurement_method 'area detector, \w scans per \f'
_diffrn_radiation_monochromator graphite
_diffrn_radiation_source 'fine-focus sealed tube'
_diffrn_radiation_type MoK\a
_diffrn_radiation_wavelength 0.71073
_diffrn_reflns_av_R_equivalents 0.0292
_diffrn_reflns_av_sigmaI/netI 0.0432
_diffrn_reflns_limit_h_max 21
_diffrn_reflns_limit_h_min -22
_diffrn_reflns_limit_k_max 27
_diffrn_reflns_limit_k_min -27
_diffrn_reflns_limit_l_max 24
_diffrn_reflns_limit_l_min -24
_diffrn_reflns_number 32307
_diffrn_reflns_theta_full 37.78
_diffrn_reflns_theta_max 37.78
_diffrn_reflns_theta_min 2.13
_exptl_absorpt_coefficient_mu 0.722
_exptl_absorpt_correction_T_max 0.8932
_exptl_absorpt_correction_T_min 0.8458
_exptl_absorpt_correction_type multi-scan
_exptl_absorpt_process_details 'SADABS (Sheldrick, 2008)'
_exptl_crystal_colour colorless
_exptl_crystal_density_diffrn 1.393
_exptl_crystal_density_method 'not measured'
_exptl_crystal_description block
_exptl_crystal_F_000 1152
_exptl_crystal_size_max 0.24
_exptl_crystal_size_mid 0.20
_exptl_crystal_size_min 0.16
_refine_diff_density_max 1.073
_refine_diff_density_min -0.549
_refine_diff_density_rms 0.075
_refine_ls_abs_structure_details 'Flack H D (1983), 6917 Friedel pairs, Acta Cryst. A39, 876-881'
_refine_ls_abs_structure_Flack -0.024(11)
_refine_ls_extinction_method none
_refine_ls_goodness_of_fit_ref 1.013
_refine_ls_hydrogen_treatment mixed
_refine_ls_matrix_type full
_refine_ls_number_parameters 315
_refine_ls_number_reflns 14040
_refine_ls_number_restraints 2
_refine_ls_restrained_S_all 1.013
_refine_ls_R_factor_all 0.0311
_refine_ls_R_factor_gt 0.0272
_refine_ls_shift/su_max 0.004
_refine_ls_shift/su_mean 0.000
_refine_ls_structure_factor_coef Fsqd
_refine_ls_weighting_details 'calc w=1/[\s^2^(Fo^2^)+(0.0251P)^2^+0.0000P] where P=(Fo^2^+2Fc^2^)/3'
_refine_ls_weighting_scheme calc
_refine_ls_wR_factor_gt 0.0571
_refine_ls_wR_factor_ref 0.0592
_reflns_number_gt 13027
_reflns_number_total 14040
_reflns_threshold_expression >2sigma(I)
_cod_data_source_file c0dt00157k.txt
_cod_data_source_block jontt06_cmpd2-d6
_cod_database_code 7026040

loop_
_symmetry_equiv_pos_as_xyz
'x, y, z'
'x, -y, z+1/2'
'x+1/2, y+1/2, z'
'x+1/2, -y+1/2, z+1/2'

loop_
_atom_site_label
_atom_site_type_symbol
_atom_site_fract_x
_atom_site_fract_y
_atom_site_fract_z
_atom_site_U_iso_or_equiv
_atom_site_adp_type
_atom_site_occupancy
_atom_site_symmetry_multiplicity
_atom_site_calc_flag
_atom_site_refinement_flags
Rh1 Rh 0.727862(7) 0.877429(5) 0.227462(7) 0.01256(2) Uani 1 1 d .
D1 D 0.7570(16) 0.9659(13) 0.2423(15) 0.026(5) Uiso 1 1 d .
P1 P 0.65081(3) 0.91844(2) 0.06436(3) 0.01715(6) Uani 1 1 d .
N1 N 0.69187(10) 0.73812(7) 0.21085(8) 0.01513(19) Uani 1 1 d .
N2 N 0.67449(9) 0.70134(7) 0.29180(9) 0.01517(19) Uani 1 1 d .
N3 N 0.80725(10) 0.85844(8) 0.38503(9) 0.01481(19) Uani 1 1 d .
N4 N 0.76254(9) 0.80251(7) 0.43373(8) 0.01442(18) Uani 1 1 d .
N5 N 0.57752(11) 0.88767(8) 0.26855(10) 0.0159(2) Uani 1 1 d .
N6 N 0.56115(9) 0.82165(7) 0.32499(9) 0.01498(19) Uani 1 1 d .
B1 B 0.65376(13) 0.75586(10) 0.37318(11) 0.0150(2) Uani 1 1 d .
H1B H 0.6286(16) 0.7162(13) 0.4232(14) 0.020(5) Uiso 1 1 d .
C1 C 0.71483(11) 0.67479(9) 0.15828(10) 0.0161(2) Uani 1 1 d .
C2 C 0.71449(12) 0.59748(9) 0.20650(10) 0.0178(3) Uani 1 1 d .
H2 H 0.7289 0.5430 0.1855 0.021 Uiso 1 1 calc R
C3 C 0.68879(12) 0.61683(8) 0.29108(11) 0.0167(2) Uani 1 1 d .
C4 C 0.89986(13) 0.89045(9) 0.45479(11) 0.0163(2) Uani 1 1 d .
C5 C 0.91576(12) 0.85360(10) 0.54934(10) 0.0184(2) Uani 1 1 d .
H5 H 0.9752 0.8642 0.6117 0.022 Uiso 1 1 calc R
C6 C 0.82728(11) 0.79880(9) 0.53303(10) 0.0165(2) Uani 1 1 d .
C7 C 0.49592(12) 0.94324(10) 0.25737(11) 0.0178(2) Uani 1 1 d .
C8 C 0.42406(13) 0.91307(12) 0.30463(12) 0.0194(3) Uani 1 1 d .
H8 H 0.3587 0.9398 0.3069 0.023 Uiso 1 1 calc R
C9 C 0.46832(11) 0.83607(9) 0.34726(10) 0.0168(2) Uani 1 1 d .
C10 C 0.73616(14) 0.68702(10) 0.06271(12) 0.0232(3) Uani 1 1 d .
H10A H 0.7920 0.7318 0.0722 0.035 Uiso 1 1 calc R
H10B H 0.6666 0.7033 0.0084 0.035 Uiso 1 1 calc R
H10C H 0.7640 0.6341 0.0444 0.035 Uiso 1 1 calc R
C11 C 0.67984(14) 0.55926(10) 0.37199(12) 0.0233(3) Uani 1 1 d .
H11A H 0.6081 0.5685 0.3802 0.035 Uiso 1 1 calc R
H11B H 0.7408 0.5713 0.4361 0.035 Uiso 1 1 calc R
H11C H 0.6848 0.5002 0.3526 0.035 Uiso 1 1 calc R
C12 C 0.97077(13) 0.95541(11) 0.43074(12) 0.0233(3) Uani 1 1 d .
H12A H 0.9230 0.9968 0.3831 0.035 Uiso 1 1 calc R
H12B H 1.0194 0.9278 0.4001 0.035 Uiso 1 1 calc R
H12C H 1.0166 0.9843 0.4932 0.035 Uiso 1 1 calc R
C13 C 0.80031(15) 0.74474(11) 0.60758(12) 0.0261(3) Uani 1 1 d .
H13A H 0.7927 0.6857 0.5848 0.039 Uiso 1 1 calc R
H13B H 0.7300 0.7638 0.6130 0.039 Uiso 1 1 calc R
H13C H 0.8605 0.7492 0.6740 0.039 Uiso 1 1 calc R
C14 C 0.48991(13) 1.02707(10) 0.20593(13) 0.0235(3) Uani 1 1 d .
H14A H 0.5657 1.0472 0.2171 0.035 Uiso 1 1 calc R
H14B H 0.4515 1.0681 0.2340 0.035 Uiso 1 1 calc R
H14C H 0.4486 1.0207 0.1330 0.035 Uiso 1 1 calc R
C15 C 0.42661(13) 0.77667(11) 0.40785(12) 0.0243(3) Uani 1 1 d .
H15A H 0.4792 0.7757 0.4781 0.037 Uiso 1 1 calc R
H15B H 0.4200 0.7196 0.3789 0.037 Uiso 1 1 calc R
H15C H 0.3533 0.7957 0.4062 0.037 Uiso 1 1 calc R
C16 C 0.87812(12) 0.86303(9) 0.21397(11) 0.0150(2) Uani 1 1 d .
C17 C 0.94033(12) 0.78930(9) 0.25574(11) 0.0194(2) Uani 1 1 d .
D17 H 0.9076 0.7469 0.2838 0.023 Uiso 1 1 calc R
C18 C 1.04883(13) 0.77723(11) 0.25683(13) 0.0245(3) Uani 1 1 d .
D18 H 1.0885 0.7271 0.2856 0.029 Uiso 1 1 calc R
C19 C 1.09894(13) 0.83792(12) 0.21626(13) 0.0263(3) Uani 1 1 d .
D19 H 1.1726 0.8299 0.2169 0.032 Uiso 1 1 calc R
C20 C 1.03944(15) 0.91041(14) 0.17488(13) 0.0258(4) Uani 1 1 d .
D20 H 1.0725 0.9523 0.1465 0.031 Uiso 1 1 calc R
C21 C 0.93147(13) 0.92286(11) 0.17424(11) 0.0200(3) Uani 1 1 d .
D21 H 0.8931 0.9736 0.1459 0.024 Uiso 1 1 calc R
C22 C 0.71032(16) 0.88918(11) -0.03119(12) 0.0266(3) Uani 1 1 d .
H22A H 0.6770 0.9244 -0.0917 0.040 Uiso 1 1 calc R
H22B H 0.6945 0.8294 -0.0493 0.040 Uiso 1 1 calc R
H22C H 0.7913 0.8981 -0.0036 0.040 Uiso 1 1 calc R
C23 C 0.64676(14) 1.03276(10) 0.04469(12) 0.0244(3) Uani 1 1 d .
H23A H 0.6080 1.0452 -0.0274 0.037 Uiso 1 1 calc R
H23B H 0.7232 1.0549 0.0666 0.037 Uiso 1 1 calc R
H23C H 0.6069 1.0596 0.0843 0.037 Uiso 1 1 calc R
C24 C 0.50687(16) 0.88386(11) 0.00302(13) 0.0267(3) Uani 1 1 d .
H24A H 0.4748 0.9106 -0.0638 0.040 Uiso 1 1 calc R
H24B H 0.4634 0.9002 0.0447 0.040 Uiso 1 1 calc R
H24C H 0.5049 0.8221 -0.0049 0.040 Uiso 1 1 calc R

loop_
_atom_site_aniso_label
_atom_site_aniso_U_11
_atom_site_aniso_U_22
_atom_site_aniso_U_33
_atom_site_aniso_U_23
_atom_site_aniso_U_13
_atom_site_aniso_U_12
Rh1 0.01214(3) 0.01310(3) 0.01202(3) 0.00224(4) 0.00381(2) -0.00038(4)
P1 0.01696(15) 0.01845(16) 0.01372(14) 0.00431(12) 0.00268(12) -0.00140(12)
N1 0.0161(4) 0.0161(5) 0.0143(5) 0.0015(4) 0.0068(4) -0.0011(4)
N2 0.0159(5) 0.0140(5) 0.0166(5) 0.0013(4) 0.0070(4) -0.0017(4)
N3 0.0137(4) 0.0179(5) 0.0128(4) 0.0017(4) 0.0046(4) -0.0023(4)
N4 0.0144(4) 0.0161(5) 0.0125(4) 0.0020(4) 0.0045(4) -0.0002(4)
N5 0.0145(5) 0.0174(5) 0.0155(5) 0.0007(4) 0.0051(4) 0.0007(4)
N6 0.0128(4) 0.0178(5) 0.0150(5) 0.0002(4) 0.0059(4) -0.0008(4)
B1 0.0156(6) 0.0157(6) 0.0150(6) 0.0018(5) 0.0070(5) -0.0007(5)
C1 0.0156(5) 0.0165(5) 0.0172(5) -0.0008(4) 0.0070(4) -0.0013(4)
C2 0.0171(6) 0.0148(5) 0.0222(7) -0.0002(4) 0.0080(6) 0.0004(4)
C3 0.0153(5) 0.0144(5) 0.0210(6) 0.0020(4) 0.0071(5) -0.0016(4)
C4 0.0139(5) 0.0202(6) 0.0149(5) -0.0006(4) 0.0051(4) -0.0017(4)
C5 0.0160(5) 0.0235(6) 0.0136(5) 0.0008(5) 0.0029(4) 0.0001(5)
C6 0.0173(5) 0.0191(6) 0.0128(5) 0.0027(4) 0.0050(4) 0.0022(4)
C7 0.0149(6) 0.0200(6) 0.0163(6) -0.0022(5) 0.0028(5) 0.0014(5)
C8 0.0143(6) 0.0250(7) 0.0186(6) -0.0038(6) 0.0054(5) 0.0020(5)
C9 0.0133(5) 0.0227(6) 0.0153(5) -0.0039(5) 0.0061(4) -0.0025(4)
C10 0.0300(7) 0.0229(7) 0.0198(6) -0.0019(5) 0.0128(6) -0.0005(6)
C11 0.0308(7) 0.0164(6) 0.0263(7) 0.0038(5) 0.0146(6) -0.0024(5)
C12 0.0208(6) 0.0282(7) 0.0194(6) -0.0006(5) 0.0053(5) -0.0098(5)
C13 0.0300(8) 0.0316(8) 0.0157(6) 0.0081(6) 0.0069(6) -0.0018(6)
C14 0.0211(6) 0.0215(7) 0.0262(7) 0.0031(5) 0.0065(6) 0.0061(5)
C15 0.0202(6) 0.0325(8) 0.0249(7) 0.0015(6) 0.0136(6) -0.0009(6)
C16 0.0149(5) 0.0176(6) 0.0128(6) 0.0003(5) 0.0053(5) -0.0013(4)
C17 0.0170(6) 0.0194(6) 0.0205(6) 0.0008(5) 0.0053(5) -0.0002(5)
C18 0.0166(6) 0.0264(7) 0.0289(7) -0.0032(6) 0.0061(5) 0.0034(5)
C19 0.0170(6) 0.0387(9) 0.0254(7) -0.0089(7) 0.0101(6) -0.0029(6)
C20 0.0210(7) 0.0365(10) 0.0219(8) 0.0000(7) 0.0100(6) -0.0100(7)
C21 0.0188(6) 0.0251(7) 0.0159(6) 0.0029(5) 0.0062(5) -0.0032(5)
C22 0.0319(8) 0.0318(8) 0.0161(6) 0.0038(6) 0.0086(6) -0.0012(6)
C23 0.0255(7) 0.0211(7) 0.0237(7) 0.0097(5) 0.0054(6) 0.0006(5)
C24 0.0200(7) 0.0335(9) 0.0206(7) 0.0057(6) 0.0002(6) -0.0051(6)

loop_
_atom_type_symbol
_atom_type_description
_atom_type_scat_dispersion_real
_atom_type_scat_dispersion_imag
_atom_type_scat_source
C C 0.0033 0.0016 'International Tables Vol C Tables 4.2.6.8 and 6.1.1.4'
D D 0.0000 0.0000 'International Tables Vol C Tables 4.2.6.8 and 6.1.1.4'
B B 0.0013 0.0007 'International Tables Vol C Tables 4.2.6.8 and 6.1.1.4'
N N 0.0061 0.0033 'International Tables Vol C Tables 4.2.6.8 and 6.1.1.4'
P P 0.1023 0.0942 'International Tables Vol C Tables 4.2.6.8 and 6.1.1.4'
Rh Rh -1.1178 0.9187 'International Tables Vol C Tables 4.2.6.8 and 6.1.1.4'
H H 0.0000 0.0000 'International Tables Vol C Tables 4.2.6.8 and 6.1.1.4'

loop_
_geom_angle_atom_site_label_1
_geom_angle_atom_site_label_2
_geom_angle_atom_site_label_3
_geom_angle
D1 Rh1 C16 85.2(8)
D1 Rh1 N3 89.0(8)
C16 Rh1 N3 88.19(5)
D1 Rh1 N5 95.5(8)
C16 Rh1 N5 170.63(5)
N3 Rh1 N5 82.48(5)
D1 Rh1 N1 176.8(8)
C16 Rh1 N1 92.72(5)
N3 Rh1 N1 88.53(4)
N5 Rh1 N1 86.15(4)
D1 Rh1 P1 82.3(8)
C16 Rh1 P1 91.06(4)
N3 Rh1 P1 171.29(3)
N5 Rh1 P1 98.30(4)
N1 Rh1 P1 100.17(3)
C24 P1 C23 104.82(8)
C24 P1 C22 101.16(9)
C23 P1 C22 97.69(8)
C24 P1 Rh1 113.49(6)
C23 P1 Rh1 114.73(5)
C22 P1 Rh1 122.39(6)
C1 N1 N2 106.31(11)
C1 N1 Rh1 135.38(9)
N2 N1 Rh1 114.66(8)
C3 N2 N1 110.47(11)
C3 N2 B1 128.45(12)
N1 N2 B1 120.80(11)
C4 N3 N4 107.14(11)
C4 N3 Rh1 133.35(9)
N4 N3 Rh1 119.51(8)
C6 N4 N3 109.80(11)
C6 N4 B1 130.82(12)
N3 N4 B1 119.39(11)
C7 N5 N6 106.93(12)
C7 N5 Rh1 137.74(10)
N6 N5 Rh1 115.27(9)
C9 N6 N5 109.73(11)
C9 N6 B1 127.80(12)
N5 N6 B1 120.92(11)
N2 B1 N4 108.58(11)
N2 B1 N6 111.14(11)
N4 B1 N6 108.95(11)
N2 B1 H1B 109.8(11)
N4 B1 H1B 109.8(10)
N6 B1 H1B 108.5(11)
N1 C1 C2 109.94(12)
N1 C1 C10 123.83(13)
C2 C1 C10 126.23(13)
C3 C2 C1 105.77(12)
C3 C2 H2 127.1
C1 C2 H2 127.1
N2 C3 C2 107.49(12)
N2 C3 C11 123.19(13)
C2 C3 C11 129.30(13)
N3 C4 C5 109.34(12)
N3 C4 C12 122.99(13)
C5 C4 C12 127.67(13)
C6 C5 C4 105.75(12)
C6 C5 H5 127.1
C4 C5 H5 127.1
N4 C6 C5 107.96(12)
N4 C6 C13 123.17(13)
C5 C6 C13 128.86(13)
N5 C7 C8 110.08(14)
N5 C7 C14 122.74(14)
C8 C7 C14 127.09(14)
C9 C8 C7 105.57(13)
C9 C8 H8 127.2
C7 C8 H8 127.2
N6 C9 C8 107.67(12)
N6 C9 C15 123.61(13)
C8 C9 C15 128.72(13)
C1 C10 H10A 109.5
C1 C10 H10B 109.5
H10A C10 H10B 109.5
C1 C10 H10C 109.5
H10A C10 H10C 109.5
H10B C10 H10C 109.5
C3 C11 H11A 109.5
C3 C11 H11B 109.5
H11A C11 H11B 109.5
C3 C11 H11C 109.5
H11A C11 H11C 109.5
H11B C11 H11C 109.5
C4 C12 H12A 109.5
C4 C12 H12B 109.5
H12A C12 H12B 109.5
C4 C12 H12C 109.5
H12A C12 H12C 109.5
H12B C12 H12C 109.5
C6 C13 H13A 109.5
C6 C13 H13B 109.5
H13A C13 H13B 109.5
C6 C13 H13C 109.5
H13A C13 H13C 109.5
H13B C13 H13C 109.5
C7 C14 H14A 109.5
C7 C14 H14B 109.5
H14A C14 H14B 109.5
C7 C14 H14C 109.5
H14A C14 H14C 109.5
H14B C14 H14C 109.5
C9 C15 H15A 109.5
C9 C15 H15B 109.5
H15A C15 H15B 109.5
C9 C15 H15C 109.5
H15A C15 H15C 109.5
H15B C15 H15C 109.5
C21 C16 C17 116.07(13)
C21 C16 Rh1 125.78(12)
C17 C16 Rh1 117.93(11)
C18 C17 C16 121.76(14)
C18 C17 D17 119.1
C16 C17 D17 119.1
C19 C18 C17 120.55(15)
C19 C18 D18 119.7
C17 C18 D18 119.7
C20 C19 C18 118.60(14)
C20 C19 D19 120.7
C18 C19 D19 120.7
C19 C20 C21 120.98(16)
C19 C20 D20 119.5
C21 C20 D20 119.5
C20 C21 C16 122.04(16)
C20 C21 D21 119.0
C16 C21 D21 119.0
P1 C22 H22A 109.5
P1 C22 H22B 109.5
H22A C22 H22B 109.5
P1 C22 H22C 109.5
H22A C22 H22C 109.5
H22B C22 H22C 109.5
P1 C23 H23A 109.5
P1 C23 H23B 109.5
H23A C23 H23B 109.5
P1 C23 H23C 109.5
H23A C23 H23C 109.5
H23B C23 H23C 109.5
P1 C24 H24A 109.5
P1 C24 H24B 109.5
H24A C24 H24B 109.5
P1 C24 H24C 109.5
H24A C24 H24C 109.5
H24B C24 H24C 109.5

loop_
_geom_bond_atom_site_label_1
_geom_bond_atom_site_label_2
_geom_bond_distance
Rh1 D1 1.44(2)
Rh1 C16 2.0171(15)
Rh1 N3 2.1112(12)
Rh1 N5 2.2112(13)
Rh1 N1 2.2421(12)
Rh1 P1 2.2524(4)
P1 C24 1.8194(18)
P1 C23 1.8239(16)
P1 C22 1.8333(17)
N1 C1 1.3402(18)
N1 N2 1.3708(16)
N2 C3 1.3473(17)
N2 B1 1.5344(19)
N3 C4 1.3407(19)
N3 N4 1.3660(16)
N4 C6 1.3511(17)
N4 B1 1.5377(19)
N5 C7 1.331(2)
N5 N6 1.3737(17)
N6 C9 1.3559(17)
N6 B1 1.5404(19)
B1 H1B 1.077(19)
C1 C2 1.399(2)
C1 C10 1.484(2)
C2 C3 1.384(2)
C2 H2 0.9500
C3 C11 1.497(2)
C4 C5 1.403(2)
C4 C12 1.489(2)
C5 C6 1.379(2)
C5 H5 0.9500
C6 C13 1.490(2)
C7 C8 1.402(2)
C7 C14 1.499(2)
C8 C9 1.385(2)
C8 H8 0.9500
C9 C15 1.493(2)
C10 H10A 0.9800
C10 H10B 0.9800
C10 H10C 0.9800
C11 H11A 0.9800
C11 H11B 0.9800
C11 H11C 0.9800
C12 H12A 0.9800
C12 H12B 0.9800
C12 H12C 0.9800
C13 H13A 0.9800
C13 H13B 0.9800
C13 H13C 0.9800
C14 H14A 0.9800
C14 H14B 0.9800
C14 H14C 0.9800
C15 H15A 0.9800
C15 H15B 0.9800
C15 H15C 0.9800
C16 C21 1.397(2)
C16 C17 1.415(2)
C17 C18 1.400(2)
C17 D17 0.9500
C18 C19 1.387(2)
C18 D18 0.9500
C19 C20 1.383(3)
C19 D19 0.9500
C20 C21 1.396(2)
C20 D20 0.9500
C21 D21 0.9500
C22 H22A 0.9800
C22 H22B 0.9800
C22 H22C 0.9800
C23 H23A 0.9800
C23 H23B 0.9800
C23 H23C 0.9800
C24 H24A 0.9800
C24 H24B 0.9800
C24 H24C 0.9800

loop_
_geom_torsion_atom_site_label_1
_geom_torsion_atom_site_label_2
_geom_torsion_atom_site_label_3
_geom_torsion_atom_site_label_4
_geom_torsion
D1 Rh1 P1 C24 -129.6(8)
C16 Rh1 P1 C24 145.39(8)
N3 Rh1 P1 C24 -129.6(2)
N5 Rh1 P1 C24 -35.11(8)
N1 Rh1 P1 C24 52.44(8)
D1 Rh1 P1 C23 -9.1(8)
C16 Rh1 P1 C23 -94.12(7)
N3 Rh1 P1 C23 -9.1(2)
N5 Rh1 P1 C23 85.37(7)
N1 Rh1 P1 C23 172.92(7)
D1 Rh1 P1 C22 108.7(8)
C16 Rh1 P1 C22 23.69(8)
N3 Rh1 P1 C22 108.7(2)
N5 Rh1 P1 C22 -156.81(8)
N1 Rh1 P1 C22 -69.26(8)
D1 Rh1 N1 C1 -84(15)
C16 Rh1 N1 C1 -34.49(14)
N3 Rh1 N1 C1 -122.61(13)
N5 Rh1 N1 C1 154.83(14)
P1 Rh1 N1 C1 57.08(13)
D1 Rh1 N1 N2 71(15)
C16 Rh1 N1 N2 120.37(9)
N3 Rh1 N1 N2 32.25(9)
N5 Rh1 N1 N2 -50.31(9)
P1 Rh1 N1 N2 -148.06(8)
C1 N1 N2 C3 1.36(15)
Rh1 N1 N2 C3 -160.53(9)
C1 N1 N2 B1 175.82(11)
Rh1 N1 N2 B1 13.93(14)
D1 Rh1 N3 C4 -37.7(8)
C16 Rh1 N3 C4 47.52(14)
N5 Rh1 N3 C4 -133.40(14)
N1 Rh1 N3 C4 140.29(14)
P1 Rh1 N3 C4 -37.7(3)
D1 Rh1 N3 N4 143.0(8)
C16 Rh1 N3 N4 -131.73(10)
N5 Rh1 N3 N4 47.36(10)
N1 Rh1 N3 N4 -38.96(10)
P1 Rh1 N3 N4 143.06(18)
C4 N3 N4 C6 -0.67(15)
Rh1 N3 N4 C6 178.76(9)
C4 N3 N4 B1 179.27(12)
Rh1 N3 N4 B1 -1.31(15)
D1 Rh1 N5 C7 36.1(8)
C16 Rh1 N5 C7 130.0(3)
N3 Rh1 N5 C7 124.39(16)
N1 Rh1 N5 C7 -146.59(16)
P1 Rh1 N5 C7 -46.85(16)
D1 Rh1 N5 N6 -140.6(8)
C16 Rh1 N5 N6 -46.7(4)
N3 Rh1 N5 N6 -52.33(10)
N1 Rh1 N5 N6 36.69(10)
P1 Rh1 N5 N6 136.43(10)
C7 N5 N6 C9 0.91(16)
Rh1 N5 N6 C9 178.61(9)
C7 N5 N6 B1 -165.92(12)
Rh1 N5 N6 B1 11.77(16)
C3 N2 B1 N4 104.15(15)
N1 N2 B1 N4 -69.21(15)
C3 N2 B1 N6 -136.02(14)
N1 N2 B1 N6 50.61(16)
C6 N4 B1 N2 -118.17(15)
N3 N4 B1 N2 61.91(15)
C6 N4 B1 N6 120.65(15)
N3 N4 B1 N6 -59.27(15)
C9 N6 B1 N2 127.67(14)
N5 N6 B1 N2 -68.07(16)
C9 N6 B1 N4 -112.72(14)
N5 N6 B1 N4 51.54(16)
N2 N1 C1 C2 -1.21(15)
Rh1 N1 C1 C2 155.07(10)
N2 N1 C1 C10 178.33(13)
Rh1 N1 C1 C10 -25.4(2)
N1 C1 C2 C3 0.65(16)
C10 C1 C2 C3 -178.88(14)
N1 N2 C3 C2 -0.96(16)
B1 N2 C3 C2 -174.89(13)
N1 N2 C3 C11 177.59(13)
B1 N2 C3 C11 3.7(2)
C1 C2 C3 N2 0.20(15)
C1 C2 C3 C11 -178.24(15)
N4 N3 C4 C5 0.91(16)
Rh1 N3 C4 C5 -178.41(10)
N4 N3 C4 C12 -178.72(14)
Rh1 N3 C4 C12 2.0(2)
N3 C4 C5 C6 -0.81(17)
C12 C4 C5 C6 178.80(15)
N3 N4 C6 C5 0.16(16)
B1 N4 C6 C5 -179.76(13)
N3 N4 C6 C13 178.82(13)
B1 N4 C6 C13 -1.1(2)
C4 C5 C6 N4 0.38(16)
C4 C5 C6 C13 -178.18(15)
N6 N5 C7 C8 -1.27(17)
Rh1 N5 C7 C8 -178.17(12)
N6 N5 C7 C14 175.62(13)
Rh1 N5 C7 C14 -1.3(2)
N5 C7 C8 C9 1.15(18)
C14 C7 C8 C9 -175.57(15)
N5 N6 C9 C8 -0.20(16)
B1 N6 C9 C8 165.49(13)
N5 N6 C9 C15 -179.94(13)
B1 N6 C9 C15 -14.3(2)
C7 C8 C9 N6 -0.56(17)
C7 C8 C9 C15 179.17(14)
D1 Rh1 C16 C21 -31.9(8)
N3 Rh1 C16 C21 -121.03(13)
N5 Rh1 C16 C21 -126.6(3)
N1 Rh1 C16 C21 150.53(13)
P1 Rh1 C16 C21 50.29(13)
D1 Rh1 C16 C17 142.4(8)
N3 Rh1 C16 C17 53.26(11)
N5 Rh1 C16 C17 47.7(4)
N1 Rh1 C16 C17 -35.18(11)
P1 Rh1 C16 C17 -135.42(11)
C21 C16 C17 C18 -0.1(2)
Rh1 C16 C17 C18 -174.97(12)
C16 C17 C18 C19 -0.1(2)
C17 C18 C19 C20 0.0(2)
C18 C19 C20 C21 0.4(3)
C19 C20 C21 C16 -0.7(3)
C17 C16 C21 C20 0.5(2)
Rh1 C16 C21 C20 174.92(13)
